data_7225483
loop_
_publ_author_name
'Wang, Haijun'
'Cheng, Fujun'
'Zou, Changchang'
'Li, Qianqian'
'Hua, Yinying'
'Duan, Jingui'
'Jin, Wanqin'

_publ_section_title
;
 Design and synthesis of luminescent porous coordination polymers for
 chromaticity modulation, sensing of nitrobenzene and iodine encapsulation
;
_journal_issue 30
_journal_name_full CrystEngComm
_journal_page_first 5639
_journal_paper_doi 10.1039/C6CE00960C
_journal_volume 18
_journal_year 2016
_chemical_formula_sum 'C27 H19 O8 Tb'
_chemical_formula_weight 630.34
_chemical_name_systematic
;
 ?
;
_space_group_crystal_system monoclinic
_space_group_IT_number 15
_space_group_name_Hall '-C 2yc'
_space_group_name_H-M_alt 'C 1 2/c 1'
_symmetry_space_group_name_Hall '-C 2yc'
_symmetry_space_group_name_H-M 'C 1 2/c 1'
_atom_sites_solution_hydrogens mixed
_audit_creation_method SHELXL-2013
_audit_update_record
;
2016-02-18 deposited with the CCDC.
2016-06-03 downloaded from the CCDC.
;
_cell_angle_alpha 90
_cell_angle_beta 101.683(2)
_cell_angle_gamma 90
_cell_formula_units_Z 8
_cell_length_a 42.145(7)
_cell_length_b 14.296(3)
_cell_length_c 13.771(2)
_cell_measurement_temperature 296(2)
_cell_volume 8125(2)
_computing_structure_refinement 'SHELXL-2013 (Sheldrick, 2013)'
_diffrn_ambient_temperature 296(2)
_diffrn_measured_fraction_theta_full 0.978
_diffrn_measured_fraction_theta_max 1.000
_diffrn_radiation_type MoK\a
_diffrn_radiation_wavelength 0.71073
_diffrn_reflns_av_R_equivalents 0.1044
_diffrn_reflns_av_unetI/netI 0.0919
_diffrn_reflns_Laue_measured_fraction_full 0.978
_diffrn_reflns_Laue_measured_fraction_max 1.000
_diffrn_reflns_limit_h_max 50
_diffrn_reflns_limit_h_min -50
_diffrn_reflns_limit_k_max 17
_diffrn_reflns_limit_k_min -15
_diffrn_reflns_limit_l_max 16
_diffrn_reflns_limit_l_min -16
_diffrn_reflns_number 28726
_diffrn_reflns_point_group_measured_fraction_full 0.978
_diffrn_reflns_point_group_measured_fraction_max 1.000
_diffrn_reflns_theta_full 25.242
_diffrn_reflns_theta_max 25.049
_diffrn_reflns_theta_min 0.987
_exptl_absorpt_coefficient_mu 1.770
_exptl_crystal_colour colorless
_exptl_crystal_density_diffrn 1.031
_exptl_crystal_description block
_exptl_crystal_F_000 2480
_exptl_crystal_size_max 0.100
_exptl_crystal_size_mid 0.100
_exptl_crystal_size_min 0.060
_refine_diff_density_max 1.298
_refine_diff_density_min -0.972
_refine_diff_density_rms 0.174
_refine_ls_extinction_method none
_refine_ls_goodness_of_fit_ref 1.035
_refine_ls_hydrogen_treatment constr
_refine_ls_matrix_type full
_refine_ls_number_parameters 313
_refine_ls_number_reflns 7200
_refine_ls_number_restraints 532
_refine_ls_restrained_S_all 1.060
_refine_ls_R_factor_all 0.0633
_refine_ls_R_factor_gt 0.0461
_refine_ls_shift/su_max 0.001
_refine_ls_shift/su_mean 0.000
_refine_ls_structure_factor_coef Fsqd
_refine_ls_weighting_details
;
 w=1/[\s^2^(Fo^2^)+(0.0590P)^2^]
 where P=(Fo^2^+2Fc^2^)/3
;
_refine_ls_weighting_scheme calc
_refine_ls_wR_factor_gt 0.1238
_refine_ls_wR_factor_ref 0.1277
_reflns_Friedel_coverage 0.000
_reflns_number_gt 5047
_reflns_number_total 7200
_reflns_threshold_expression 'I > 2\s(I)'
_cod_data_source_file c6ce00960c2.cif
_cod_data_source_block as
_cod_depositor_comments 'Adding full bibliography for 7225479--7225485.cif.'
_cod_database_code 7225483
_shelx_space_group_comment
;
The symmetry employed for this shelxl refinement is uniquely defined
by the following loop, which should always be used as a source of
symmetry information in preference to the above space-group names.
They are only intended as comments.
;
_shelx_estimated_absorpt_t_min 0.843
_shelx_estimated_absorpt_t_max 0.901
_platon_squeeze_void_probe_radius 1.20
_shelxl_version_number 2013-2

loop_
_space_group_symop_operation_xyz
'x, y, z'
'-x, y, -z+1/2'
'x+1/2, y+1/2, z'
'-x+1/2, y+1/2, -z+1/2'
'-x, -y, -z'
'x, -y, z-1/2'
'-x+1/2, -y+1/2, -z'
'x+1/2, -y+1/2, z-1/2'

loop_
_atom_site_label
_atom_site_type_symbol
_atom_site_fract_x
_atom_site_fract_y
_atom_site_fract_z
_atom_site_U_iso_or_equiv
_atom_site_adp_type
_atom_site_occupancy
_atom_site_site_symmetry_order
_atom_site_calc_flag
_atom_site_refinement_flags_posn
_atom_site_refinement_flags_adp
C1 C 0.25235(15) 1.0857(4) 0.0799(5) 0.0286(13) Uani 1 1 d . U
C2 C 0.27319(14) 1.0122(4) 0.1414(5) 0.0287(13) Uani 1 1 d . U
C3 C 0.30510(14) 1.0010(4) 0.1326(5) 0.0327(14) Uani 1 1 d . U
H3 H 0.3136 1.0393 0.0896 0.039 Uiso 1 1 calc R U
C4 C 0.32470(15) 0.9330(5) 0.1876(5) 0.0338(14) Uani 1 1 d . U
C5 C 0.31082(15) 0.8788(5) 0.2525(5) 0.0342(14) Uani 1 1 d . U
H5 H 0.3234 0.8334 0.2905 0.041 Uiso 1 1 calc R U
C6 C 0.27907(14) 0.8900(4) 0.2624(5) 0.0295(13) Uani 1 1 d . U
C7 C 0.25996(14) 0.9551(4) 0.2040(5) 0.0294(14) Uani 1 1 d . U
H7 H 0.2382 0.9606 0.2067 0.035 Uiso 1 1 calc R U
C8 C 0.26584(15) 0.8299(5) 0.3366(5) 0.0317(14) Uani 1 1 d . U
C9 C 0.35836(15) 0.9171(5) 0.1760(5) 0.0371(15) Uani 1 1 d . U
C10 C 0.37833(15) 0.9875(5) 0.1537(5) 0.0447(17) Uani 1 1 d . U
H10 H 0.3703 1.0483 0.1469 0.054 Uiso 1 1 calc R U
C11 C 0.40938(16) 0.9715(6) 0.1413(6) 0.0474(17) Uani 1 1 d . U
H11 H 0.4220 1.0216 0.1288 0.057 Uiso 1 1 calc R U
C12 C 0.42207(16) 0.8824(5) 0.1469(5) 0.0440(16) Uani 1 1 d . U
C13 C 0.40292(18) 0.8098(6) 0.1696(6) 0.0533(19) Uani 1 1 d . U
H13 H 0.4109 0.7490 0.1744 0.064 Uiso 1 1 calc R U
C14 C 0.37195(18) 0.8272(6) 0.1850(6) 0.0522(18) Uani 1 1 d . U
H14 H 0.3598 0.7777 0.2018 0.063 Uiso 1 1 calc R U
C15 C 0.45611(10) 0.8616(4) 0.1326(5) 0.0586(19) Uani 1 1 d G U
C16 C 0.47662(14) 0.9356(3) 0.1227(5) 0.096(3) Uani 1 1 d G U
H16 H 0.4697 0.9969 0.1274 0.116 Uiso 1 1 calc R U
C17 C 0.50747(13) 0.9180(4) 0.1056(5) 0.095(3) Uani 1 1 d G U
H17 H 0.5212 0.9675 0.0990 0.114 Uiso 1 1 calc R U
C18 C 0.51781(10) 0.8264(5) 0.0986(5) 0.065(2) Uani 1 1 d G U
C19 C 0.49730(15) 0.7524(3) 0.1085(6) 0.105(3) Uani 1 1 d G U
H19 H 0.5042 0.6911 0.1038 0.126 Uiso 1 1 calc R U
C20 C 0.46645(13) 0.7700(4) 0.1255(6) 0.103(3) Uani 1 1 d G U
H20 H 0.4527 0.7205 0.1322 0.124 Uiso 1 1 calc R U
C21 C 0.55155(17) 0.8093(6) 0.0778(6) 0.0538(18) Uani 1 1 d . U
C22 C 0.57349(17) 0.8805(6) 0.0732(6) 0.0531(18) Uani 1 1 d . U
H22 H 0.5682 0.9416 0.0867 0.064 Uiso 1 1 calc R U
C23 C 0.60308(17) 0.8622(6) 0.0489(6) 0.0505(18) Uani 1 1 d . U
H23 H 0.6170 0.9116 0.0436 0.061 Uiso 1 1 calc R U
C24 C 0.61225(17) 0.7726(5) 0.0324(6) 0.0455(16) Uani 1 1 d . U
C25 C 0.59122(18) 0.7003(6) 0.0439(7) 0.061(2) Uani 1 1 d . U
H25 H 0.5977 0.6387 0.0383 0.073 Uiso 1 1 calc R U
C26 C 0.56088(19) 0.7179(6) 0.0635(7) 0.066(2) Uani 1 1 d . U
H26 H 0.5467 0.6687 0.0672 0.080 Uiso 1 1 calc R U
C27 C 0.64392(17) 0.7536(6) 0.0032(6) 0.0430(16) Uani 1 1 d . U
O1 O 0.17801(14) 1.0743(5) -0.1377(4) 0.083(2) Uani 1 1 d . U
H1A H 0.1621 1.0934 -0.1815 0.124 Uiso 1 1 d R U
H1B H 0.1815 1.0161 -0.1257 0.124 Uiso 1 1 d R U
O2 O 0.17875(16) 1.2693(5) -0.2102(5) 0.087(2) Uani 1 1 d . U
H2A H 0.1641 1.3084 -0.2044 0.131 Uiso 1 1 d R U
H2B H 0.1905 1.2601 -0.2524 0.131 Uiso 1 1 d R U
O3 O 0.22238(10) 1.0737(3) 0.0563(4) 0.0389(11) Uani 1 1 d . U
O4 O 0.26545(10) 1.1567(3) 0.0517(3) 0.0327(10) Uani 1 1 d . U
O5 O 0.23724(10) 0.8451(3) 0.3457(3) 0.0394(12) Uani 1 1 d . U
O6 O 0.28434(10) 0.7694(3) 0.3832(3) 0.0324(11) Uani 1 1 d . U
O7 O 0.65464(11) 0.6712(4) 0.0102(4) 0.0509(13) Uani 1 1 d . U
O8 O 0.65931(11) 0.8174(3) -0.0269(4) 0.0493(13) Uani 1 1 d . U
Tb1 Tb 0.20398(2) 1.20869(2) -0.04544(2) 0.02498(12) Uani 1 1 d . U

loop_
_atom_site_aniso_label
_atom_site_aniso_U_11
_atom_site_aniso_U_22
_atom_site_aniso_U_33
_atom_site_aniso_U_23
_atom_site_aniso_U_13
_atom_site_aniso_U_12
C1 0.026(3) 0.027(3) 0.037(3) 0.000(2) 0.018(2) 0.002(2)
C2 0.025(3) 0.029(3) 0.035(3) 0.005(2) 0.012(2) 0.003(2)
C3 0.028(3) 0.032(3) 0.043(3) 0.010(3) 0.018(3) 0.000(3)
C4 0.025(3) 0.039(3) 0.042(3) 0.013(3) 0.016(3) 0.005(2)
C5 0.029(3) 0.042(3) 0.035(3) 0.012(3) 0.013(3) 0.006(3)
C6 0.029(3) 0.034(3) 0.029(3) 0.007(2) 0.016(2) 0.003(2)
C7 0.022(3) 0.036(3) 0.034(3) 0.002(3) 0.015(2) 0.003(2)
C8 0.027(3) 0.036(3) 0.035(3) 0.004(3) 0.014(3) -0.002(2)
C9 0.028(3) 0.044(3) 0.044(3) 0.013(3) 0.019(3) 0.009(3)
C10 0.028(3) 0.052(4) 0.060(4) 0.013(3) 0.022(3) 0.006(3)
C11 0.034(3) 0.053(4) 0.060(4) 0.013(3) 0.023(3) 0.005(3)
C12 0.032(3) 0.058(4) 0.047(3) 0.012(3) 0.021(3) 0.008(3)
C13 0.034(3) 0.061(4) 0.070(4) 0.014(3) 0.024(3) 0.013(3)
C14 0.037(3) 0.056(4) 0.068(4) 0.018(3) 0.020(3) 0.007(3)
C15 0.037(3) 0.072(4) 0.077(4) 0.008(4) 0.036(3) 0.010(3)
C16 0.063(4) 0.091(5) 0.147(6) 0.010(5) 0.050(4) 0.010(4)
C17 0.059(4) 0.088(5) 0.150(6) 0.008(5) 0.050(4) 0.005(4)
C18 0.041(3) 0.074(4) 0.091(4) 0.001(4) 0.040(3) 0.011(3)
C19 0.063(4) 0.101(5) 0.166(6) -0.004(5) 0.055(4) 0.009(4)
C20 0.063(4) 0.099(5) 0.160(6) -0.005(5) 0.052(4) 0.010(4)
C21 0.031(3) 0.064(4) 0.072(4) 0.004(3) 0.025(3) 0.007(3)
C22 0.040(3) 0.056(4) 0.070(4) 0.005(4) 0.026(3) 0.010(3)
C23 0.037(3) 0.053(4) 0.067(4) 0.007(3) 0.025(3) 0.007(3)
C24 0.031(3) 0.055(4) 0.055(4) 0.000(3) 0.020(3) 0.007(3)
C25 0.038(3) 0.062(4) 0.091(5) -0.010(4) 0.031(3) 0.005(3)
C26 0.039(3) 0.070(4) 0.097(5) -0.012(4) 0.030(4) -0.001(3)
C27 0.029(3) 0.052(3) 0.052(4) 0.003(3) 0.017(3) 0.009(3)
O1 0.065(4) 0.109(5) 0.076(4) -0.019(4) 0.017(3) -0.047(4)
O2 0.094(5) 0.103(5) 0.060(4) -0.013(4) 0.003(4) 0.043(4)
O3 0.028(2) 0.034(2) 0.055(3) 0.010(2) 0.010(2) 0.006(2)
O4 0.033(2) 0.026(2) 0.043(3) 0.009(2) 0.016(2) 0.0046(19)
O5 0.026(2) 0.053(3) 0.046(3) 0.012(2) 0.023(2) 0.005(2)
O6 0.031(2) 0.036(3) 0.033(3) 0.013(2) 0.014(2) 0.0056(19)
O7 0.033(3) 0.047(3) 0.080(4) -0.002(3) 0.029(3) 0.000(2)
O8 0.035(3) 0.054(3) 0.065(3) 0.023(3) 0.027(2) 0.015(2)
Tb1 0.01749(16) 0.03057(19) 0.02928(19) -0.00049(16) 0.01044(12) 0.00107(15)

loop_
_atom_type_symbol
_atom_type_description
_atom_type_scat_dispersion_real
_atom_type_scat_dispersion_imag
_atom_type_scat_source
C C 0.0033 0.0016 'International Tables Vol C Tables 4.2.6.8 and 6.1.1.4'
H H 0.0000 0.0000 'International Tables Vol C Tables 4.2.6.8 and 6.1.1.4'
O O 0.0106 0.0060 'International Tables Vol C Tables 4.2.6.8 and 6.1.1.4'
Tb Tb -0.1723 4.1537 'International Tables Vol C Tables 4.2.6.8 and 6.1.1.4'

loop_
_geom_angle_atom_site_label_1
_geom_angle_atom_site_label_2
_geom_angle_atom_site_label_3
_geom_angle
_geom_angle_site_symmetry_1
_geom_angle_site_symmetry_3
O3 C1 O4 121.0(6) . .
O3 C1 C2 119.4(5) . .
O4 C1 C2 119.6(5) . .
O3 C1 Tb1 52.5(3) . .
O4 C1 Tb1 68.5(3) . .
C2 C1 Tb1 171.6(4) . .
C7 C2 C3 120.5(6) . .
C7 C2 C1 119.8(5) . .
C3 C2 C1 119.7(5) . .
C2 C3 C4 120.8(6) . .
C2 C3 H3 119.6 . .
C4 C3 H3 119.6 . .
C3 C4 C5 117.0(6) . .
C3 C4 C9 121.7(6) . .
C5 C4 C9 121.3(6) . .
C6 C5 C4 122.6(6) . .
C6 C5 H5 118.7 . .
C4 C5 H5 118.7 . .
C7 C6 C5 119.0(6) . .
C7 C6 C8 121.4(5) . .
C5 C6 C8 119.6(6) . .
C6 C7 C2 120.0(5) . .
C6 C7 H7 120.0 . .
C2 C7 H7 120.0 . .
O6 C8 O5 125.4(6) . .
O6 C8 C6 117.3(5) . .
O5 C8 C6 117.3(6) . .
C10 C9 C14 115.4(6) . .
C10 C9 C4 123.5(6) . .
C14 C9 C4 121.1(6) . .
C11 C10 C9 123.0(7) . .
C11 C10 H10 118.5 . .
C9 C10 H10 118.5 . .
C10 C11 C12 121.1(7) . .
C10 C11 H11 119.5 . .
C12 C11 H11 119.5 . .
C11 C12 C13 117.9(6) . .
C11 C12 C15 122.7(6) . .
C13 C12 C15 119.4(6) . .
C14 C13 C12 120.5(7) . .
C14 C13 H13 119.8 . .
C12 C13 H13 119.8 . .
C13 C14 C9 122.1(7) . .
C13 C14 H14 118.9 . .
C9 C14 H14 118.9 . .
C16 C15 C20 120.0 . .
C16 C15 C12 119.2(5) . .
C20 C15 C12 120.8(5) . .
C17 C16 C15 120.0 . .
C17 C16 H16 120.0 . .
C15 C16 H16 120.0 . .
C16 C17 C18 120.0 . .
C16 C17 H17 120.0 . .
C18 C17 H17 120.0 . .
C19 C18 C17 120.0 . .
C19 C18 C21 121.2(5) . .
C17 C18 C21 118.7(5) . .
C20 C19 C18 120.0 . .
C20 C19 H19 120.0 . .
C18 C19 H19 120.0 . .
C19 C20 C15 120.0 . .
C19 C20 H20 120.0 . .
C15 C20 H20 120.0 . .
C22 C21 C26 118.3(7) . .
C22 C21 C18 123.2(7) . .
C26 C21 C18 118.5(7) . .
C23 C22 C21 121.1(8) . .
C23 C22 H22 119.4 . .
C21 C22 H22 119.4 . .
C24 C23 C22 121.1(7) . .
C24 C23 H23 119.5 . .
C22 C23 H23 119.5 . .
C23 C24 C25 117.9(7) . .
C23 C24 C27 120.8(7) . .
C25 C24 C27 121.3(7) . .
C26 C25 C24 121.5(8) . .
C26 C25 H25 119.3 . .
C24 C25 H25 119.3 . .
C25 C26 C21 119.9(8) . .
C25 C26 H26 120.1 . .
C21 C26 H26 120.1 . .
O8 C27 O7 120.7(6) . .
O8 C27 C24 120.9(7) . .
O7 C27 C24 118.4(7) . .
O8 C27 Tb1 62.1(4) . 3_545
O7 C27 Tb1 58.6(3) . 3_545
C24 C27 Tb1 176.8(6) . 3_545
Tb1 O1 H1A 108.9 . .
Tb1 O1 H1B 128.7 . .
H1A O1 H1B 121.9 . .
Tb1 O2 H2A 109.4 . .
Tb1 O2 H2B 112.0 . .
H2A O2 H2B 134.8 . .
C1 O3 Tb1 103.3(4) . .
C1 O4 Tb1 164.2(4) . 7_575
C1 O4 Tb1 86.5(4) . .
Tb1 O4 Tb1 103.36(14) 7_575 .
C8 O5 Tb1 135.0(4) . 6_576
C8 O6 Tb1 136.9(4) . 4_545
C27 O7 Tb1 95.0(4) . 3_545
C27 O8 Tb1 91.9(4) . 3_545
O4 Tb1 O6 73.69(15) 7_575 4
O4 Tb1 O5 80.95(15) 7_575 6_575
O6 Tb1 O5 132.91(15) 4 6_575
O4 Tb1 O7 135.49(16) 7_575 3_455
O6 Tb1 O7 78.97(16) 4 3_455
O5 Tb1 O7 141.54(17) 6_575 3_455
O4 Tb1 O3 124.48(15) 7_575 .
O6 Tb1 O3 76.30(16) 4 .
O5 Tb1 O3 86.95(16) 6_575 .
O7 Tb1 O3 80.50(16) 3_455 .
O4 Tb1 O1 145.70(17) 7_575 .
O6 Tb1 O1 140.45(18) 4 .
O5 Tb1 O1 71.10(17) 6_575 .
O7 Tb1 O1 70.52(18) 3_455 .
O3 Tb1 O1 74.4(2) . .
O4 Tb1 O2 79.3(2) 7_575 .
O6 Tb1 O2 135.56(18) 4 .
O5 Tb1 O2 74.46(19) 6_575 .
O7 Tb1 O2 97.6(2) 3_455 .
O3 Tb1 O2 147.50(19) . .
O1 Tb1 O2 74.4(2) . .
O4 Tb1 O8 85.60(15) 7_575 3_455
O6 Tb1 O8 71.97(17) 4 3_455
O5 Tb1 O8 145.02(17) 6_575 3_455
O7 Tb1 O8 52.42(16) 3_455 3_455
O3 Tb1 O8 126.74(15) . 3_455
O1 Tb1 O8 106.0(2) . 3_455
O2 Tb1 O8 71.37(19) . 3_455
O4 Tb1 O4 76.64(15) 7_575 .
O6 Tb1 O4 69.20(14) 4 .
O5 Tb1 O4 66.67(14) 6_575 .
O7 Tb1 O4 124.66(16) 3_455 .
O3 Tb1 O4 49.17(13) . .
O1 Tb1 O4 108.54(18) . .
O2 Tb1 O4 136.73(18) . .
O8 Tb1 O4 140.43(16) 3_455 .
O4 Tb1 C27 110.5(2) 7_575 3_455
O6 Tb1 C27 73.50(19) 4 3_455
O5 Tb1 C27 153.53(19) 6_575 3_455
O7 Tb1 C27 26.4(2) 3_455 3_455
O3 Tb1 C27 104.01(19) . 3_455
O1 Tb1 C27 88.5(2) . 3_455
O2 Tb1 C27 84.1(2) . 3_455
O8 Tb1 C27 26.03(19) 3_455 3_455
O4 Tb1 C27 138.10(18) . 3_455
O4 Tb1 C1 101.02(16) 7_575 .
O6 Tb1 C1 71.29(16) 4 .
O5 Tb1 C1 75.64(16) 6_575 .
O7 Tb1 C1 102.59(17) 3_455 .
O3 Tb1 C1 24.22(15) . .
O1 Tb1 C1 91.1(2) . .
O2 Tb1 C1 149.65(18) . .
O8 Tb1 C1 138.94(16) 3_455 .
O4 Tb1 C1 24.95(14) . .
C27 Tb1 C1 122.7(2) 3_455 .
O4 Tb1 Tb1 42.21(10) 7_575 7_575
O6 Tb1 Tb1 65.89(10) 4 7_575
O5 Tb1 Tb1 68.60(11) 6_575 7_575
O7 Tb1 Tb1 143.81(13) 3_455 7_575
O3 Tb1 Tb1 82.97(10) . 7_575
O1 Tb1 Tb1 134.39(15) . 7_575
O2 Tb1 Tb1 113.25(17) . 7_575
O8 Tb1 Tb1 119.19(13) 3_455 7_575
O4 Tb1 Tb1 34.43(9) . 7_575
C27 Tb1 Tb1 135.86(17) 3_455 7_575
C1 Tb1 Tb1 59.00(12) . 7_575

loop_
_geom_bond_atom_site_label_1
_geom_bond_atom_site_label_2
_geom_bond_distance
_geom_bond_site_symmetry_2
C1 O3 1.251(7) .
C1 O4 1.254(7) .
C1 C2 1.514(9) .
C1 Tb1 2.967(6) .
C2 C7 1.385(8) .
C2 C3 1.383(8) .
C3 C4 1.396(8) .
C3 H3 0.9300 .
C4 C5 1.398(8) .
C4 C9 1.477(8) .
C5 C6 1.381(8) .
C5 H5 0.9300 .
C6 C7 1.378(8) .
C6 C8 1.524(8) .
C7 H7 0.9300 .
C8 O6 1.252(7) .
C8 O5 1.256(7) .
C9 C10 1.386(9) .
C9 C14 1.402(10) .
C10 C11 1.373(9) .
C10 H10 0.9300 .
C11 C12 1.377(10) .
C11 H11 0.9300 .
C12 C13 1.389(10) .
C12 C15 1.517(7) .
C13 C14 1.387(10) .
C13 H13 0.9300 .
C14 H14 0.9300 .
C15 C16 1.3900 .
C15 C20 1.3900 .
C16 C17 1.3900 .
C16 H16 0.9300 .
C17 C18 1.3900 .
C17 H17 0.9300 .
C18 C19 1.3900 .
C18 C21 1.526(7) .
C19 C20 1.3900 .
C19 H19 0.9300 .
C20 H20 0.9300 .
C21 C22 1.385(10) .
C21 C26 1.390(10) .
C22 C23 1.380(9) .
C22 H22 0.9300 .
C23 C24 1.371(10) .
C23 H23 0.9300 .
C24 C25 1.392(10) .
C24 C27 1.495(9) .
C25 C26 1.383(10) .
C25 H25 0.9300 .
C26 H26 0.9300 .
C27 O8 1.238(9) .
C27 O7 1.258(9) .
C27 Tb1 2.820(7) 3_545
O1 Tb1 2.437(6) .
O1 H1A 0.8500 .
O1 H1B 0.8559 .
O2 Tb1 2.460(6) .
O2 H2A 0.8501 .
O2 H2B 0.8482 .
O3 Tb1 2.418(4) .
O4 Tb1 2.328(4) 7_575
O4 Tb1 2.766(4) .
O5 Tb1 2.378(4) 6_576
O6 Tb1 2.354(4) 4_545
O7 Tb1 2.417(4) 3_545
O8 Tb1 2.493(4) 3_545
Tb1 O4 2.328(4) 7_575
Tb1 O6 2.354(4) 4
Tb1 O5 2.378(4) 6_575
Tb1 O7 2.417(4) 3_455
Tb1 O8 2.493(4) 3_455
Tb1 C27 2.820(7) 3_455
Tb1 Tb1 4.0054(8) 7_575

loop_
_geom_torsion_atom_site_label_1
_geom_torsion_atom_site_label_2
_geom_torsion_atom_site_label_3
_geom_torsion_atom_site_label_4
_geom_torsion
_geom_torsion_site_symmetry_4
O3 C1 C2 C7 -26.6(9) .
O4 C1 C2 C7 154.9(6) .
O3 C1 C2 C3 151.8(6) .
O4 C1 C2 C3 -26.7(9) .
C7 C2 C3 C4 -0.8(10) .
C1 C2 C3 C4 -179.2(6) .
C2 C3 C4 C5 -1.3(10) .
C2 C3 C4 C9 177.2(7) .
C3 C4 C5 C6 0.7(10) .
C9 C4 C5 C6 -177.8(7) .
C4 C5 C6 C7 2.0(11) .
C4 C5 C6 C8 -178.5(6) .
C5 C6 C7 C2 -4.1(10) .
C8 C6 C7 C2 176.4(6) .
C3 C2 C7 C6 3.6(10) .
C1 C2 C7 C6 -178.0(6) .
C7 C6 C8 O6 176.6(6) .
C5 C6 C8 O6 -2.8(10) .
C7 C6 C8 O5 -3.2(10) .
C5 C6 C8 O5 177.3(6) .
C3 C4 C9 C10 32.8(11) .
C5 C4 C9 C10 -148.8(7) .
C3 C4 C9 C14 -145.6(7) .
C5 C4 C9 C14 32.8(11) .
C14 C9 C10 C11 -0.2(11) .
C4 C9 C10 C11 -178.7(7) .
C9 C10 C11 C12 2.4(12) .
C10 C11 C12 C13 -2.6(12) .
C10 C11 C12 C15 179.4(7) .
C11 C12 C13 C14 0.6(12) .
C15 C12 C13 C14 178.7(7) .
C12 C13 C14 C9 1.7(13) .
C10 C9 C14 C13 -1.9(12) .
C4 C9 C14 C13 176.7(7) .
C11 C12 C15 C16 6.2(10) .
C13 C12 C15 C16 -171.8(6) .
C11 C12 C15 C20 -171.2(6) .
C13 C12 C15 C20 10.8(9) .
C20 C15 C16 C17 0.0 .
C12 C15 C16 C17 -177.5(6) .
C15 C16 C17 C18 0.0 .
C16 C17 C18 C19 0.0 .
C16 C17 C18 C21 178.8(7) .
C17 C18 C19 C20 0.0 .
C21 C18 C19 C20 -178.8(7) .
C18 C19 C20 C15 0.0 .
C16 C15 C20 C19 0.0 .
C12 C15 C20 C19 177.4(6) .
C19 C18 C21 C22 -176.0(7) .
C17 C18 C21 C22 5.2(11) .
C19 C18 C21 C26 3.4(11) .
C17 C18 C21 C26 -175.3(7) .
C26 C21 C22 C23 4.1(13) .
C18 C21 C22 C23 -176.5(8) .
C21 C22 C23 C24 -2.6(13) .
C22 C23 C24 C25 -2.0(12) .
C22 C23 C24 C27 178.2(7) .
C23 C24 C25 C26 5.1(13) .
C27 C24 C25 C26 -175.0(8) .
C24 C25 C26 C21 -3.7(15) .
C22 C21 C26 C25 -0.9(14) .
C18 C21 C26 C25 179.6(8) .
C23 C24 C27 O8 -15.4(12) .
C25 C24 C27 O8 164.8(8) .
C23 C24 C27 O7 164.4(8) .
C25 C24 C27 O7 -15.4(12) .
O4 C1 O3 Tb1 1.1(7) .
C2 C1 O3 Tb1 -177.4(4) .
O3 C1 O4 Tb1 128.6(13) 7_575
C2 C1 O4 Tb1 -52.9(16) 7_575
Tb1 C1 O4 Tb1 129.6(14) 7_575
O3 C1 O4 Tb1 -1.0(6) .
C2 C1 O4 Tb1 177.5(5) .
O6 C8 O5 Tb1 7.7(11) 6_576
C6 C8 O5 Tb1 -172.5(4) 6_576
O5 C8 O6 Tb1 -38.8(11) 4_545
C6 C8 O6 Tb1 141.4(5) 4_545
O8 C27 O7 Tb1 1.1(8) 3_545
C24 C27 O7 Tb1 -178.7(6) 3_545
O7 C27 O8 Tb1 -1.1(8) 3_545
C24 C27 O8 Tb1 178.7(7) 3_545

loop_
_platon_squeeze_void_nr
_platon_squeeze_void_average_x
_platon_squeeze_void_average_y
_platon_squeeze_void_average_z
_platon_squeeze_void_volume
_platon_squeeze_void_count_electrons
_platon_squeeze_void_content
1 -0.004 -0.011 -0.017 4448 1107 ' '
